data_4512900
loop_
_publ_author_name
'Hu, Jin-Song'
'Huang, Xin-Hua'
'Pan, Cheng-Ling'
'Zhang, Lei'

_publ_section_title
;
 Photochemical and Magnetic Properties of Seven New Metal--Organic
 Frameworks Constructed by Flexible Tetrapyridines and V-Shaped
 Polycarboxylate Acids
;
_journal_issue 5
_journal_name_full 'Crystal Growth &amp; Design'
_journal_page_first 2272
_journal_paper_doi 10.1021/acs.cgd.5b00067
_journal_volume 15
_journal_year 2015
_chemical_formula_sum 'C53 H43 Co2 N4 O18 S2'
_chemical_formula_weight 1205.90
_chemical_name_systematic
; 
 ? 
;
_space_group_IT_number 2
_symmetry_cell_setting triclinic
_symmetry_space_group_name_Hall '-P 1'
_symmetry_space_group_name_H-M 'P -1'
_atom_sites_solution_hydrogens geom
_atom_sites_solution_primary direct
_atom_sites_solution_secondary difmap
_audit_creation_method SHELXL-97
_cell_angle_alpha 65.056(3)
_cell_angle_beta 88.239(4)
_cell_angle_gamma 68.768(4)
_cell_formula_units_Z 2
_cell_length_a 13.590(3)
_cell_length_b 16.408(3)
_cell_length_c 17.371(4)
_cell_measurement_temperature 273(2)
_cell_volume 3239.5(12)
_computing_structure_refinement 'SHELXL-97 (Sheldrick, 2008)'
_computing_structure_solution 'SHELXS-97 (Sheldrick, 2008)'
_diffrn_ambient_temperature 273(2)
_diffrn_measured_fraction_theta_full 0.975
_diffrn_measured_fraction_theta_max 0.975
_diffrn_radiation_monochromator graphite
_diffrn_radiation_source 'fine-focus sealed tube'
_diffrn_radiation_type MoK\a
_diffrn_radiation_wavelength 0.71073
_diffrn_reflns_av_R_equivalents 0.2105
_diffrn_reflns_av_sigmaI/netI 0.1673
_diffrn_reflns_limit_h_max 16
_diffrn_reflns_limit_h_min -11
_diffrn_reflns_limit_k_max 18
_diffrn_reflns_limit_k_min -19
_diffrn_reflns_limit_l_max 20
_diffrn_reflns_limit_l_min -20
_diffrn_reflns_number 15922
_diffrn_reflns_theta_full 25.00
_diffrn_reflns_theta_max 25.00
_diffrn_reflns_theta_min 1.93
_exptl_absorpt_coefficient_mu 0.641
_exptl_crystal_colour purple
_exptl_crystal_density_diffrn 1.236
_exptl_crystal_density_method 'not measured'
_exptl_crystal_description block
_exptl_crystal_F_000 1238.0
_platon_squeeze_details
;
;
_refine_diff_density_max 2.047
_refine_diff_density_min -0.742
_refine_diff_density_rms 0.153
_refine_ls_extinction_method none
_refine_ls_goodness_of_fit_ref 1.040
_refine_ls_hydrogen_treatment constr
_refine_ls_matrix_type full
_refine_ls_number_parameters 712
_refine_ls_number_reflns 11142
_refine_ls_number_restraints 0
_refine_ls_restrained_S_all 1.040
_refine_ls_R_factor_all 0.1202
_refine_ls_R_factor_gt 0.0998
_refine_ls_shift/su_max 0.001
_refine_ls_shift/su_mean 0.000
_refine_ls_structure_factor_coef Fsqd
_refine_ls_weighting_details 'calc w=1/[\s^2^(Fo^2^)+(0.0994P)^2^+0.0000P] where P=(Fo^2^+2Fc^2^)/3'
_refine_ls_weighting_scheme calc
_refine_ls_wR_factor_gt 0.2084
_refine_ls_wR_factor_ref 0.2189
_reflns_number_gt 7749
_reflns_number_total 11142
_reflns_threshold_expression >2sigma(I)
_cod_data_source_file cg5b00067_si_002.cif
_cod_data_source_block 6
_cod_depositor_comments 'Adding full bibliography for 4512895--4512901.cif.'
_cod_original_cell_volume 3239.5(11)
_cod_database_code 4512900

loop_
_symmetry_equiv_pos_as_xyz
'x, y, z'
'-x, -y, -z'

loop_
_atom_site_label
_atom_site_type_symbol
_atom_site_fract_x
_atom_site_fract_y
_atom_site_fract_z
_atom_site_U_iso_or_equiv
_atom_site_adp_type
_atom_site_occupancy
_atom_site_symmetry_multiplicity
_atom_site_calc_flag
_atom_site_refinement_flags
C1 C 0.4379(4) 0.8026(4) 0.9306(4) 0.0338(13) Uani 1 1 d .
C2 C 0.3553(4) 0.7878(4) 0.9894(4) 0.0374(14) Uani 1 1 d .
C3 C 0.2832(4) 0.8657(5) 1.0008(4) 0.0474(16) Uani 1 1 d .
H3 H 0.2838 0.9277 0.9703 0.057 Uiso 1 1 calc R
C4 C 0.2106(4) 0.8515(5) 1.0573(4) 0.0488(17) Uani 1 1 d .
H4 H 0.1610 0.9039 1.0639 0.059 Uiso 1 1 calc R
C5 C 0.2120(4) 0.7603(5) 1.1033(4) 0.0395(15) Uani 1 1 d .
C6 C 0.2840(5) 0.6808(6) 1.0953(5) 0.0584(19) Uani 1 1 d .
H6 H 0.2854 0.6186 1.1283 0.070 Uiso 1 1 calc R
C7 C 0.3538(5) 0.6966(5) 1.0367(5) 0.0534(18) Uani 1 1 d .
H7 H 0.4013 0.6442 1.0290 0.064 Uiso 1 1 calc R
C8 C 0.0100(4) 0.7595(5) 1.1049(3) 0.0384(15) Uani 1 1 d .
C9 C -0.0709(5) 0.8509(5) 1.0636(4) 0.0476(16) Uani 1 1 d .
H9 H -0.0721 0.9020 1.0746 0.057 Uiso 1 1 calc R
C10 C -0.1502(4) 0.8646(5) 1.0056(4) 0.0457(16) Uani 1 1 d .
H10 H -0.2050 0.9256 0.9778 0.055 Uiso 1 1 calc R
C11 C -0.1492(4) 0.7899(4) 0.9884(3) 0.0316(13) Uani 1 1 d .
C12 C -0.0668(4) 0.6985(5) 1.0309(4) 0.0416(15) Uani 1 1 d .
H12 H -0.0649 0.6472 1.0201 0.050 Uiso 1 1 calc R
C13 C 0.0120(4) 0.6843(5) 1.0891(4) 0.0462(16) Uani 1 1 d .
H13 H 0.0665 0.6232 1.1176 0.055 Uiso 1 1 calc R
C14 C -0.2386(4) 0.8060(4) 0.9277(4) 0.0343(13) Uani 1 1 d .
C15 C 0.6662(4) 1.0038(4) 0.6705(4) 0.0285(12) Uani 1 1 d .
C16 C 0.7331(4) 1.0635(4) 0.6343(4) 0.0285(12) Uani 1 1 d .
C17 C 0.7329(5) 1.1315(5) 0.6620(4) 0.0420(15) Uani 1 1 d .
H17 H 0.6926 1.1389 0.7046 0.050 Uiso 1 1 calc R
C18 C 0.7916(4) 1.1885(5) 0.6275(4) 0.0406(15) Uani 1 1 d .
H18 H 0.7912 1.2337 0.6466 0.049 Uiso 1 1 calc R
C19 C 0.8506(4) 1.1769(4) 0.5646(3) 0.0283(12) Uani 1 1 d .
C20 C 0.8542(4) 1.1096(5) 0.5367(4) 0.0395(15) Uani 1 1 d .
H20 H 0.8950 1.1026 0.4942 0.047 Uiso 1 1 calc R
C21 C 0.7963(4) 1.0521(5) 0.5724(4) 0.0398(14) Uani 1 1 d .
H21 H 0.7997 1.0050 0.5547 0.048 Uiso 1 1 calc R
C22 C 1.0543(4) 1.1841(4) 0.5584(4) 0.0330(13) Uani 1 1 d .
C23 C 1.0908(4) 1.1774(6) 0.6340(4) 0.055(2) Uani 1 1 d .
H23 H 1.0454 1.2106 0.6615 0.066 Uiso 1 1 calc R
C24 C 1.1977(4) 1.1197(6) 0.6692(4) 0.054(2) Uani 1 1 d .
H24 H 1.2241 1.1152 0.7202 0.065 Uiso 1 1 calc R
C25 C 1.2637(4) 1.0698(4) 0.6291(3) 0.0288(12) Uani 1 1 d .
C26 C 1.2243(4) 1.0786(5) 0.5533(4) 0.0380(14) Uani 1 1 d .
H26 H 1.2690 1.0452 0.5256 0.046 Uiso 1 1 calc R
C27 C 1.1198(4) 1.1362(5) 0.5175(4) 0.0414(15) Uani 1 1 d .
H27 H 1.0940 1.1423 0.4655 0.050 Uiso 1 1 calc R
C28 C 1.3789(4) 1.0052(4) 0.6696(3) 0.0280(12) Uani 1 1 d .
C29 C 0.5307(4) 0.6688(4) 0.7525(4) 0.0357(13) Uani 1 1 d .
H29 H 0.5876 0.6477 0.7939 0.043 Uiso 1 1 calc R
C30 C 0.4739(4) 0.6102(4) 0.7670(4) 0.0334(13) Uani 1 1 d .
H30 H 0.4917 0.5517 0.8163 0.040 Uiso 1 1 calc R
C31 C 0.3885(4) 0.6424(4) 0.7046(4) 0.0342(13) Uani 1 1 d .
C32 C 0.3665(4) 0.7290(4) 0.6325(4) 0.0400(15) Uani 1 1 d .
H32 H 0.3105 0.7514 0.5899 0.048 Uiso 1 1 calc R
C33 C 0.4278(4) 0.7821(4) 0.6238(4) 0.0367(14) Uani 1 1 d .
H33 H 0.4121 0.8405 0.5747 0.044 Uiso 1 1 calc R
C34 C 0.3407(4) 0.5065(4) 0.7815(3) 0.0311(12) Uani 1 1 d .
H34A H 0.3426 0.5150 0.8333 0.037 Uiso 1 1 calc R
H34B H 0.4086 0.4575 0.7835 0.037 Uiso 1 1 calc R
C35 C 0.2503(4) 0.4736(4) 0.7760(3) 0.0264(11) Uani 1 1 d .
C36 C 0.1461(4) 0.5538(4) 0.7739(4) 0.0295(12) Uani 1 1 d .
H36A H 0.1452 0.5581 0.8279 0.035 Uiso 1 1 calc R
H36B H 0.1397 0.6162 0.7282 0.035 Uiso 1 1 calc R
C37 C -0.0397(4) 0.5997(4) 0.7384(4) 0.0329(13) Uani 1 1 d .
C38 C -0.0644(4) 0.6866(5) 0.7444(4) 0.0412(15) Uani 1 1 d .
H38 H -0.0115 0.7003 0.7629 0.049 Uiso 1 1 calc R
C39 C -0.1680(4) 0.7514(4) 0.7225(4) 0.0392(15) Uani 1 1 d .
H39 H -0.1835 0.8086 0.7279 0.047 Uiso 1 1 calc R
C40 C -0.2228(4) 0.6535(4) 0.6889(4) 0.0357(13) Uani 1 1 d .
H40 H -0.2771 0.6416 0.6699 0.043 Uiso 1 1 calc R
C41 C -0.1221(4) 0.5835(4) 0.7100(4) 0.0402(15) Uani 1 1 d .
H41 H -0.1090 0.5262 0.7053 0.048 Uiso 1 1 calc R
C42 C 0.2662(4) 0.3820(4) 0.8574(4) 0.0381(14) Uani 1 1 d .
H42A H 0.2456 0.3991 0.9042 0.046 Uiso 1 1 calc R
H42B H 0.2204 0.3515 0.8496 0.046 Uiso 1 1 calc R
C43 C 0.4049(4) 0.2325(4) 0.8678(3) 0.0289(12) Uani 1 1 d .
C44 C 0.3391(4) 0.1870(4) 0.8630(4) 0.0398(15) Uani 1 1 d .
H44 H 0.2663 0.2137 0.8646 0.048 Uiso 1 1 calc R
C45 C 0.3840(4) 0.1007(4) 0.8557(4) 0.0377(14) Uani 1 1 d .
H45 H 0.3395 0.0696 0.8539 0.045 Uiso 1 1 calc R
C46 C 0.5486(4) 0.1046(4) 0.8555(4) 0.0365(14) Uani 1 1 d .
H46 H 0.6210 0.0765 0.8534 0.044 Uiso 1 1 calc R
C47 C 0.5123(4) 0.1894(4) 0.8629(4) 0.0373(14) Uani 1 1 d .
H47 H 0.5590 0.2185 0.8647 0.045 Uiso 1 1 calc R
C48 C 0.2414(4) 0.4616(4) 0.6942(4) 0.0344(13) Uani 1 1 d .
H48A H 0.1837 0.4401 0.6934 0.041 Uiso 1 1 calc R
H48B H 0.2253 0.5236 0.6444 0.041 Uiso 1 1 calc R
C49 C 0.3381(4) 0.3551(4) 0.6342(4) 0.0370(13) Uani 1 1 d .
C50 C 0.4300(6) 0.2840(6) 0.6366(5) 0.077(3) Uani 1 1 d .
H50 H 0.4901 0.2633 0.6748 0.092 Uiso 1 1 calc R
C51 C 0.4328(6) 0.2425(6) 0.5810(5) 0.076(3) Uani 1 1 d .
H51 H 0.4965 0.1932 0.5843 0.091 Uiso 1 1 calc R
C52 C 0.2658(6) 0.3378(8) 0.5229(6) 0.094(3) Uani 1 1 d .
H52 H 0.2072 0.3565 0.4840 0.113 Uiso 1 1 calc R
C53 C 0.2532(6) 0.3862(7) 0.5729(6) 0.080(3) Uani 1 1 d .
H53 H 0.1900 0.4379 0.5659 0.096 Uiso 1 1 calc R
Co1 Co 0.54305(5) 0.93907(5) 0.82403(4) 0.0239(2) Uani 1 1 d .
Co2 Co 0.59110(5) 0.85016(5) 0.66403(4) 0.0226(2) Uani 1 1 d .
N1 N 0.5103(3) 0.7530(3) 0.6840(3) 0.0274(10) Uani 1 1 d .
N2 N 0.3543(5) 0.2669(5) 0.5252(4) 0.0647(17) Uani 1 1 d .
N3 N 0.4866(3) 0.0595(3) 0.8512(3) 0.0308(10) Uani 1 1 d .
N4 N -0.2492(3) 0.7385(3) 0.6938(3) 0.0331(11) Uani 1 1 d .
O1 O 0.4786(3) 0.7421(3) 0.9010(3) 0.0520(12) Uani 1 1 d .
O2 O 0.4573(3) 0.8766(3) 0.9145(2) 0.0379(9) Uani 1 1 d .
O3 O -0.2252(3) 0.7423(3) 0.9027(3) 0.0505(12) Uani 1 1 d .
O4 O -0.3190(3) 0.8818(3) 0.9078(3) 0.0473(11) Uani 1 1 d .
O5 O 0.6620(3) 0.9516(3) 0.6355(3) 0.0335(9) Uani 1 1 d .
O6 O 0.6215(3) 1.0117(3) 0.7320(3) 0.0463(11) Uani 1 1 d .
O7 O 1.4390(2) 0.9662(3) 0.6274(2) 0.0284(8) Uani 1 1 d .
O8 O 1.4044(3) 0.9960(3) 0.7410(3) 0.0427(11) Uani 1 1 d .
O9 O 0.6000(2) 0.8128(3) 0.7981(2) 0.0273(8) Uani 1 1 d .
H9A H 0.5631 0.7788 0.8204 0.033 Uiso 1 1 d R
H9B H 0.6644 0.7782 0.8217 0.033 Uiso 1 1 d R
O10 O 0.5808(3) 0.8741(3) 0.5346(2) 0.0365(9) Uani 1 1 d .
H10A H 0.5520 0.8383 0.5286 0.055 Uiso 0.50 1 d PR
H10B H 0.5427 0.9341 0.5026 0.055 Uiso 0.50 1 d PR
O11 O 0.1556(3) 0.6431(4) 1.2389(3) 0.0673(16) Uani 1 1 d .
O12 O 0.0809(3) 0.8205(5) 1.1987(3) 0.0692(16) Uani 1 1 d .
O13 O 0.9096(3) 1.2769(4) 0.4246(3) 0.0657(16) Uani 1 1 d .
O14 O 0.8813(3) 1.3352(3) 0.5370(3) 0.0587(14) Uani 1 1 d .
O15 O 0.3234(3) 0.5948(3) 0.7094(2) 0.0393(10) Uani 1 1 d .
O16 O 0.0586(3) 0.5292(3) 0.7593(3) 0.0400(10) Uani 1 1 d .
O17 O 0.3757(3) 0.3136(3) 0.8793(3) 0.0354(9) Uani 1 1 d .
O18 O 0.3387(3) 0.3921(3) 0.6907(2) 0.0379(10) Uani 1 1 d .
S1 S 0.11562(12) 0.74252(16) 1.17400(10) 0.0510(5) Uani 1 1 d .
S2 S 0.91868(10) 1.25678(11) 0.51331(10) 0.0403(4) Uani 1 1 d .

loop_
_atom_site_aniso_label
_atom_site_aniso_U_11
_atom_site_aniso_U_22
_atom_site_aniso_U_33
_atom_site_aniso_U_23
_atom_site_aniso_U_13
_atom_site_aniso_U_12
C1 0.038(3) 0.028(3) 0.028(3) -0.010(3) -0.003(2) -0.007(3)
C2 0.036(3) 0.037(3) 0.040(4) -0.019(3) -0.004(2) -0.012(3)
C3 0.039(3) 0.040(4) 0.051(4) -0.016(3) 0.001(3) -0.006(3)
C4 0.030(3) 0.056(5) 0.055(4) -0.030(4) 0.002(3) -0.004(3)
C5 0.033(3) 0.057(4) 0.021(3) -0.013(3) -0.005(2) -0.016(3)
C6 0.060(4) 0.055(5) 0.065(5) -0.027(4) 0.020(4) -0.029(4)
C7 0.053(4) 0.037(4) 0.065(5) -0.018(4) 0.019(3) -0.017(3)
C8 0.029(3) 0.058(4) 0.020(3) -0.013(3) -0.005(2) -0.011(3)
C9 0.045(4) 0.056(4) 0.048(4) -0.032(4) -0.004(3) -0.014(3)
C10 0.036(3) 0.041(4) 0.049(4) -0.021(3) -0.009(3) -0.001(3)
C11 0.024(3) 0.032(3) 0.028(3) -0.011(3) -0.005(2) -0.002(2)
C12 0.029(3) 0.035(4) 0.043(4) -0.012(3) -0.014(2) 0.002(3)
C13 0.035(3) 0.051(4) 0.041(4) -0.015(3) -0.009(3) -0.008(3)
C14 0.031(3) 0.041(4) 0.025(3) -0.014(3) -0.007(2) -0.006(3)
C15 0.023(3) 0.017(3) 0.034(3) -0.009(2) -0.011(2) 0.003(2)
C16 0.018(2) 0.027(3) 0.037(3) -0.016(3) -0.002(2) -0.002(2)
C17 0.043(3) 0.057(4) 0.044(4) -0.037(3) 0.017(3) -0.023(3)
C18 0.041(3) 0.039(4) 0.055(4) -0.029(3) 0.012(3) -0.019(3)
C19 0.017(2) 0.017(3) 0.034(3) 0.001(2) -0.011(2) -0.001(2)
C20 0.031(3) 0.057(4) 0.039(4) -0.027(3) 0.008(2) -0.018(3)
C21 0.032(3) 0.047(4) 0.050(4) -0.032(3) 0.004(3) -0.013(3)
C22 0.013(2) 0.029(3) 0.039(3) -0.005(3) -0.008(2) 0.001(2)
C23 0.024(3) 0.079(5) 0.049(4) -0.042(4) -0.006(3) 0.011(3)
C24 0.029(3) 0.076(5) 0.039(4) -0.034(4) -0.015(3) 0.011(3)
C25 0.018(2) 0.031(3) 0.029(3) -0.014(3) -0.004(2) 0.001(2)
C26 0.024(3) 0.051(4) 0.037(4) -0.027(3) -0.002(2) -0.003(3)
C27 0.025(3) 0.053(4) 0.037(4) -0.022(3) -0.012(2) -0.003(3)
C28 0.021(3) 0.024(3) 0.026(3) -0.006(2) -0.010(2) 0.000(2)
C29 0.026(3) 0.033(3) 0.042(4) -0.016(3) -0.008(2) -0.004(2)
C30 0.037(3) 0.019(3) 0.027(3) 0.002(2) -0.012(2) -0.005(2)
C31 0.025(3) 0.036(3) 0.043(4) -0.021(3) -0.005(2) -0.007(3)
C32 0.038(3) 0.035(3) 0.036(4) -0.008(3) -0.018(2) -0.011(3)
C33 0.039(3) 0.030(3) 0.026(3) 0.002(3) -0.015(2) -0.012(3)
C34 0.031(3) 0.020(3) 0.029(3) -0.007(2) -0.012(2) 0.001(2)
C35 0.020(2) 0.023(3) 0.028(3) -0.008(2) -0.003(2) -0.004(2)
C36 0.026(3) 0.027(3) 0.038(3) -0.021(3) -0.001(2) -0.005(2)
C37 0.021(3) 0.022(3) 0.046(4) -0.015(3) 0.000(2) 0.003(2)
C38 0.025(3) 0.038(4) 0.063(4) -0.032(3) -0.006(3) -0.001(3)
C39 0.024(3) 0.027(3) 0.062(4) -0.026(3) -0.004(3) 0.003(2)
C40 0.029(3) 0.030(3) 0.046(4) -0.020(3) -0.005(2) -0.004(2)
C41 0.031(3) 0.029(3) 0.065(4) -0.032(3) 0.001(3) -0.002(3)
C42 0.037(3) 0.028(3) 0.052(4) -0.029(3) 0.008(3) -0.002(3)
C43 0.035(3) 0.019(3) 0.021(3) -0.009(2) -0.011(2) 0.003(2)
C44 0.031(3) 0.032(3) 0.051(4) -0.021(3) 0.012(3) -0.004(3)
C45 0.038(3) 0.035(3) 0.046(4) -0.026(3) 0.011(3) -0.012(3)
C46 0.027(3) 0.030(3) 0.038(3) -0.016(3) -0.012(2) 0.007(2)
C47 0.030(3) 0.030(3) 0.041(4) -0.015(3) -0.014(2) 0.000(3)
C48 0.027(3) 0.030(3) 0.043(4) -0.021(3) -0.003(2) -0.001(2)
C49 0.045(3) 0.030(3) 0.022(3) -0.010(3) -0.003(2) -0.001(3)
C50 0.061(4) 0.076(6) 0.052(5) -0.040(5) -0.021(3) 0.032(4)
C51 0.073(5) 0.065(6) 0.053(5) -0.040(4) -0.015(4) 0.031(4)
C52 0.072(5) 0.131(9) 0.096(7) -0.091(7) -0.018(5) -0.006(6)
C53 0.060(5) 0.087(7) 0.087(6) -0.070(6) -0.028(4) 0.019(4)
Co1 0.0217(4) 0.0176(4) 0.0240(4) -0.0091(3) -0.0063(3) 0.0020(3)
Co2 0.0181(3) 0.0181(4) 0.0262(4) -0.0108(3) -0.0041(3) 0.0006(3)
N1 0.025(2) 0.021(2) 0.029(3) -0.010(2) -0.0058(18) -0.0033(19)
N2 0.071(4) 0.059(4) 0.069(5) -0.049(4) 0.006(3) -0.005(3)
N3 0.031(2) 0.026(3) 0.028(3) -0.012(2) -0.0019(18) -0.002(2)
N4 0.022(2) 0.034(3) 0.041(3) -0.022(2) -0.0008(19) -0.002(2)
O1 0.067(3) 0.041(3) 0.057(3) -0.027(2) 0.023(2) -0.025(2)
O2 0.054(2) 0.030(2) 0.033(2) -0.0160(19) 0.0127(18) -0.017(2)
O3 0.043(2) 0.046(3) 0.052(3) -0.033(2) -0.0238(19) 0.011(2)
O4 0.037(2) 0.033(2) 0.056(3) -0.026(2) -0.0248(19) 0.0132(19)
O5 0.031(2) 0.032(2) 0.041(2) -0.0199(19) 0.0037(16) -0.0114(17)
O6 0.058(3) 0.046(3) 0.053(3) -0.030(2) 0.030(2) -0.030(2)
O7 0.0212(17) 0.030(2) 0.026(2) -0.0151(17) -0.0033(14) 0.0028(16)
O8 0.029(2) 0.052(3) 0.035(2) -0.026(2) -0.0101(16) 0.0075(19)
O9 0.0187(17) 0.025(2) 0.029(2) -0.0101(17) -0.0056(14) -0.0010(15)
O10 0.046(2) 0.038(2) 0.028(2) -0.0200(19) 0.0034(16) -0.0122(19)
O11 0.059(3) 0.089(4) 0.027(3) 0.001(3) -0.014(2) -0.031(3)
O12 0.052(3) 0.128(5) 0.060(3) -0.066(4) 0.013(2) -0.040(3)
O13 0.036(2) 0.071(4) 0.043(3) 0.014(3) -0.0156(19) -0.015(2)
O14 0.030(2) 0.021(2) 0.095(4) -0.011(2) -0.004(2) 0.0052(18)
O15 0.035(2) 0.029(2) 0.038(2) 0.0002(19) -0.0173(17) -0.0111(18)
O16 0.0193(18) 0.025(2) 0.069(3) -0.024(2) -0.0032(17) 0.0037(16)
O17 0.036(2) 0.0136(19) 0.041(2) -0.0111(17) -0.0156(16) 0.0073(16)
O18 0.031(2) 0.037(2) 0.034(2) -0.0224(19) -0.0092(16) 0.0082(17)
S1 0.0381(8) 0.0892(15) 0.0271(8) -0.0247(9) -0.0007(6) -0.0269(9)
S2 0.0193(7) 0.0278(8) 0.0446(9) 0.0044(7) -0.0115(6) -0.0012(6)

loop_
_atom_type_symbol
_atom_type_description
_atom_type_scat_dispersion_real
_atom_type_scat_dispersion_imag
_atom_type_scat_source
C C 0.0033 0.0016 'International Tables Vol C Tables 4.2.6.8 and 6.1.1.4'
H H 0.0000 0.0000 'International Tables Vol C Tables 4.2.6.8 and 6.1.1.4'
N N 0.0061 0.0033 'International Tables Vol C Tables 4.2.6.8 and 6.1.1.4'
O O 0.0106 0.0060 'International Tables Vol C Tables 4.2.6.8 and 6.1.1.4'
S S 0.1246 0.1234 'International Tables Vol C Tables 4.2.6.8 and 6.1.1.4'
Co Co 0.3494 0.9721 'International Tables Vol C Tables 4.2.6.8 and 6.1.1.4'

loop_
_geom_angle_atom_site_label_1
_geom_angle_atom_site_label_2
_geom_angle_atom_site_label_3
_geom_angle
_geom_angle_site_symmetry_1
_geom_angle_site_symmetry_3
O2 C1 O1 126.1(5) . .
O2 C1 C2 115.8(5) . .
O1 C1 C2 118.0(5) . .
C7 C2 C3 118.6(6) . .
C7 C2 C1 121.2(6) . .
C3 C2 C1 120.1(6) . .
C4 C3 C2 120.1(6) . .
C4 C3 H3 119.9 . .
C2 C3 H3 119.9 . .
C5 C4 C3 119.6(6) . .
C5 C4 H4 120.2 . .
C3 C4 H4 120.2 . .
C6 C5 C4 122.0(6) . .
C6 C5 S1 118.5(5) . .
C4 C5 S1 119.5(5) . .
C5 C6 C7 117.8(7) . .
C5 C6 H6 121.1 . .
C7 C6 H6 121.1 . .
C6 C7 C2 121.9(7) . .
C6 C7 H7 119.1 . .
C2 C7 H7 119.1 . .
C13 C8 C9 120.8(5) . .
C13 C8 S1 119.8(5) . .
C9 C8 S1 119.3(5) . .
C8 C9 C10 118.7(6) . .
C8 C9 H9 120.6 . .
C10 C9 H9 120.6 . .
C11 C10 C9 121.3(6) . .
C11 C10 H10 119.3 . .
C9 C10 H10 119.3 . .
C10 C11 C12 118.8(5) . .
C10 C11 C14 120.1(5) . .
C12 C11 C14 121.0(5) . .
C13 C12 C11 120.1(6) . .
C13 C12 H12 119.9 . .
C11 C12 H12 119.9 . .
C8 C13 C12 120.2(6) . .
C8 C13 H13 119.9 . .
C12 C13 H13 119.9 . .
O3 C14 O4 126.4(5) . .
O3 C14 C11 117.4(5) . .
O4 C14 C11 116.2(5) . .
O6 C15 O5 127.3(5) . .
O6 C15 C16 116.1(5) . .
O5 C15 C16 116.6(5) . .
C21 C16 C17 118.3(5) . .
C21 C16 C15 121.0(5) . .
C17 C16 C15 120.7(5) . .
C18 C17 C16 121.2(5) . .
C18 C17 H17 119.4 . .
C16 C17 H17 119.4 . .
C19 C18 C17 118.7(6) . .
C19 C18 H18 120.7 . .
C17 C18 H18 120.7 . .
C20 C19 C18 121.8(5) . .
C20 C19 S2 118.9(4) . .
C18 C19 S2 119.1(5) . .
C19 C20 C21 119.0(5) . .
C19 C20 H20 120.5 . .
C21 C20 H20 120.5 . .
C16 C21 C20 120.9(6) . .
C16 C21 H21 119.5 . .
C20 C21 H21 119.5 . .
C27 C22 C23 121.2(5) . .
C27 C22 S2 119.6(4) . .
C23 C22 S2 119.2(4) . .
C22 C23 C24 118.8(5) . .
C22 C23 H23 120.6 . .
C24 C23 H23 120.6 . .
C25 C24 C23 120.3(6) . .
C25 C24 H24 119.8 . .
C23 C24 H24 119.8 . .
C26 C25 C24 119.2(5) . .
C26 C25 C28 121.2(5) . .
C24 C25 C28 119.6(5) . .
C27 C26 C25 120.9(5) . .
C27 C26 H26 119.5 . .
C25 C26 H26 119.5 . .
C22 C27 C26 119.5(5) . .
C22 C27 H27 120.2 . .
C26 C27 H27 120.2 . .
O8 C28 O7 126.3(5) . .
O8 C28 C25 116.2(5) . .
O7 C28 C25 117.5(5) . .
N1 C29 C30 124.9(5) . .
N1 C29 H29 117.5 . .
C30 C29 H29 117.5 . .
C29 C30 C31 117.3(5) . .
C29 C30 H30 121.4 . .
C31 C30 H30 121.4 . .
O15 C31 C32 116.2(5) . .
O15 C31 C30 124.9(5) . .
C32 C31 C30 118.8(5) . .
C33 C32 C31 119.6(5) . .
C33 C32 H32 120.2 . .
C31 C32 H32 120.2 . .
N1 C33 C32 122.7(5) . .
N1 C33 H33 118.7 . .
C32 C33 H33 118.7 . .
O15 C34 C35 109.0(4) . .
O15 C34 H34A 109.9 . .
C35 C34 H34A 109.9 . .
O15 C34 H34B 109.9 . .
C35 C34 H34B 109.9 . .
H34A C34 H34B 108.3 . .
C42 C35 C34 108.2(4) . .
C42 C35 C36 107.9(4) . .
C34 C35 C36 107.0(4) . .
C42 C35 C48 113.4(5) . .
C34 C35 C48 112.3(4) . .
C36 C35 C48 107.8(4) . .
O16 C36 C35 107.9(4) . .
O16 C36 H36A 110.1 . .
C35 C36 H36A 110.1 . .
O16 C36 H36B 110.1 . .
C35 C36 H36B 110.1 . .
H36A C36 H36B 108.4 . .
O16 C37 C38 124.6(5) . .
O16 C37 C41 117.4(5) . .
C38 C37 C41 118.0(5) . .
C39 C38 C37 118.7(5) . .
C39 C38 H38 120.7 . .
C37 C38 H38 120.7 . .
N4 C39 C38 124.8(5) . .
N4 C39 H39 117.6 . .
C38 C39 H39 117.6 . .
N4 C40 C41 124.8(5) . .
N4 C40 H40 117.6 . .
C41 C40 H40 117.6 . .
C40 C41 C37 118.6(5) . .
C40 C41 H41 120.7 . .
C37 C41 H41 120.7 . .
O17 C42 C35 111.6(4) . .
O17 C42 H42A 109.3 . .
C35 C42 H42A 109.3 . .
O17 C42 H42B 109.3 . .
C35 C42 H42B 109.3 . .
H42A C42 H42B 108.0 . .
O17 C43 C44 126.1(5) . .
O17 C43 C47 116.4(5) . .
C44 C43 C47 117.5(5) . .
C43 C44 C45 118.3(5) . .
C43 C44 H44 120.8 . .
C45 C44 H44 120.8 . .
N3 C45 C44 124.1(5) . .
N3 C45 H45 117.9 . .
C44 C45 H45 117.9 . .
N3 C46 C47 123.7(5) . .
N3 C46 H46 118.1 . .
C47 C46 H46 118.1 . .
C46 C47 C43 119.7(5) . .
C46 C47 H47 120.2 . .
C43 C47 H47 120.2 . .
O18 C48 C35 109.8(4) . .
O18 C48 H48A 109.7 . .
C35 C48 H48A 109.7 . .
O18 C48 H48B 109.7 . .
C35 C48 H48B 109.7 . .
H48A C48 H48B 108.2 . .
C50 C49 O18 116.6(6) . .
C50 C49 C53 117.7(6) . .
O18 C49 C53 125.6(5) . .
C49 C50 C51 118.8(7) . .
C49 C50 H50 120.6 . .
C51 C50 H50 120.6 . .
N2 C51 C50 125.3(6) . .
N2 C51 H51 117.3 . .
C50 C51 H51 117.3 . .
N2 C52 C53 125.5(7) . .
N2 C52 H52 117.2 . .
C53 C52 H52 117.2 . .
C52 C53 C49 117.6(7) . .
C52 C53 H53 121.2 . .
C49 C53 H53 121.2 . .
O8 Co1 O4 179.53(19) 1_455 1_655
O8 Co1 O2 83.53(17) 1_455 .
O4 Co1 O2 96.02(18) 1_655 .
O8 Co1 O6 94.70(18) 1_455 .
O4 Co1 O6 85.75(18) 1_655 .
O2 Co1 O6 175.84(16) . .
O8 Co1 N3 90.09(17) 1_455 1_565
O4 Co1 N3 89.80(17) 1_655 1_565
O2 Co1 N3 88.51(17) . 1_565
O6 Co1 N3 87.73(17) . 1_565
O8 Co1 O9 89.91(15) 1_455 .
O4 Co1 O9 90.19(14) 1_655 .
O2 Co1 O9 90.33(14) . .
O6 Co1 O9 93.43(15) . .
N3 Co1 O9 178.84(16) 1_565 .
O5 Co2 O10 90.46(15) . .
O5 Co2 O7 88.98(14) . 1_455
O10 Co2 O7 86.01(14) . 1_455
O5 Co2 O9 94.74(14) . .
O10 Co2 O9 174.46(15) . .
O7 Co2 O9 95.97(13) 1_455 .
O5 Co2 N1 175.57(15) . .
O10 Co2 N1 86.04(16) . .
O7 Co2 N1 88.08(15) 1_455 .
O9 Co2 N1 88.85(15) . .
O5 Co2 N4 87.69(16) . 1_655
O10 Co2 N4 91.41(16) . 1_655
O7 Co2 N4 175.77(16) 1_455 1_655
O9 Co2 N4 86.90(15) . 1_655
N1 Co2 N4 95.10(17) . 1_655
C29 N1 C33 116.7(5) . .
C29 N1 Co2 125.5(3) . .
C33 N1 Co2 117.7(4) . .
C51 N2 C52 114.9(7) . .
C46 N3 C45 116.6(5) . .
C46 N3 Co1 121.9(4) . 1_545
C45 N3 Co1 121.1(4) . 1_545
C39 N4 C40 115.1(4) . .
C39 N4 Co2 118.9(4) . 1_455
C40 N4 Co2 125.9(3) . 1_455
C1 O2 Co1 129.7(4) . .
C14 O4 Co1 130.8(4) . 1_455
C15 O5 Co2 132.4(4) . .
C15 O6 Co1 137.3(4) . .
C28 O7 Co2 131.7(3) . 1_655
C28 O8 Co1 137.5(3) . 1_655
Co2 O9 Co1 113.03(16) . .
Co2 O9 H9A 108.9 . .
Co1 O9 H9A 108.9 . .
Co2 O9 H9B 109.0 . .
Co1 O9 H9B 109.0 . .
H9A O9 H9B 107.8 . .
Co2 O10 H10A 109.4 . .
Co2 O10 H10B 109.3 . .
H10A O10 H10B 109.5 . .
C31 O15 C34 119.2(4) . .
C37 O16 C36 116.7(4) . .
C43 O17 C42 121.2(4) . .
C49 O18 C48 117.9(4) . .
O11 S1 O12 119.8(3) . .
O11 S1 C8 108.3(3) . .
O12 S1 C8 108.2(3) . .
O11 S1 C5 109.5(3) . .
O12 S1 C5 108.0(3) . .
C8 S1 C5 101.6(3) . .
O14 S2 O13 119.9(3) . .
O14 S2 C22 109.3(3) . .
O13 S2 C22 107.4(3) . .
O14 S2 C19 108.4(3) . .
O13 S2 C19 106.5(3) . .
C22 S2 C19 104.1(2) . .

loop_
_geom_bond_atom_site_label_1
_geom_bond_atom_site_label_2
_geom_bond_distance
_geom_bond_site_symmetry_2
C1 O2 1.251(7) .
C1 O1 1.254(7) .
C1 C2 1.510(8) .
C2 C7 1.378(9) .
C2 C3 1.389(8) .
C3 C4 1.381(9) .
C3 H3 0.9300 .
C4 C5 1.359(9) .
C4 H4 0.9300 .
C5 C6 1.378(9) .
C5 S1 1.785(6) .
C6 C7 1.378(9) .
C6 H6 0.9300 .
C7 H7 0.9300 .
C8 C13 1.365(9) .
C8 C9 1.385(9) .
C8 S1 1.764(5) .
C9 C10 1.388(8) .
C9 H9 0.9300 .
C10 C11 1.374(8) .
C10 H10 0.9300 .
C11 C12 1.395(8) .
C11 C14 1.507(7) .
C12 C13 1.380(8) .
C12 H12 0.9300 .
C13 H13 0.9300 .
C14 O3 1.247(7) .
C14 O4 1.241(7) .
C15 O6 1.243(7) .
C15 O5 1.260(6) .
C15 C16 1.506(7) .
C16 C21 1.387(8) .
C16 C17 1.390(8) .
C17 C18 1.380(8) .
C17 H17 0.9300 .
C18 C19 1.373(8) .
C18 H18 0.9300 .
C19 C20 1.368(8) .
C19 S2 1.792(5) .
C20 C21 1.381(8) .
C20 H20 0.9300 .
C21 H21 0.9300 .
C22 C27 1.357(8) .
C22 C23 1.363(8) .
C22 S2 1.772(5) .
C23 C24 1.396(7) .
C23 H23 0.9300 .
C24 C25 1.368(8) .
C24 H24 0.9300 .
C25 C26 1.366(7) .
C25 C28 1.519(6) .
C26 C27 1.372(7) .
C26 H26 0.9300 .
C27 H27 0.9300 .
C28 O8 1.229(6) .
C28 O7 1.263(6) .
C29 N1 1.325(7) .
C29 C30 1.382(8) .
C29 H29 0.9300 .
C30 C31 1.397(7) .
C30 H30 0.9300 .
C31 O15 1.356(6) .
C31 C32 1.375(8) .
C32 C33 1.372(8) .
C32 H32 0.9300 .
C33 N1 1.357(6) .
C33 H33 0.9300 .
C34 O15 1.401(6) .
C34 C35 1.531(7) .
C34 H34A 0.9700 .
C34 H34B 0.9700 .
C35 C42 1.515(8) .
C35 C36 1.533(7) .
C35 C48 1.529(8) .
C36 O16 1.445(6) .
C36 H36A 0.9700 .
C36 H36B 0.9700 .
C37 O16 1.345(6) .
C37 C38 1.390(8) .
C37 C41 1.389(7) .
C38 C39 1.366(7) .
C38 H38 0.9300 .
C39 N4 1.343(7) .
C39 H39 0.9300 .
C40 N4 1.347(7) .
C40 C41 1.365(7) .
C40 H40 0.9300 .
C41 H41 0.9300 .
C42 O17 1.444(6) .
C42 H42A 0.9700 .
C42 H42B 0.9700 .
C43 O17 1.343(6) .
C43 C44 1.380(8) .
C43 C47 1.390(7) .
C44 C45 1.384(8) .
C44 H44 0.9300 .
C45 N3 1.328(6) .
C45 H45 0.9300 .
C46 N3 1.329(7) .
C46 C47 1.358(8) .
C46 H46 0.9300 .
C47 H47 0.9300 .
C48 O18 1.419(6) .
C48 H48A 0.9700 .
C48 H48B 0.9700 .
C49 C50 1.352(8) .
C49 O18 1.356(7) .
C49 C53 1.384(9) .
C50 C51 1.390(10) .
C50 H50 0.9300 .
C51 N2 1.291(9) .
C51 H51 0.9300 .
C52 N2 1.322(10) .
C52 C53 1.375(10) .
C52 H52 0.9300 .
C53 H53 0.9300 .
Co1 O8 2.064(4) 1_455
Co1 O4 2.062(4) 1_655
Co1 O2 2.067(4) .
Co1 O6 2.079(4) .
Co1 N3 2.093(5) 1_565
Co1 O9 2.168(4) .
Co2 O5 2.093(4) .
Co2 O10 2.112(4) .
Co2 O7 2.124(3) 1_455
Co2 O9 2.138(4) .
Co2 N1 2.156(4) .
Co2 N4 2.173(4) 1_655
N3 Co1 2.093(5) 1_545
N4 Co2 2.173(4) 1_455
O4 Co1 2.062(4) 1_455
O7 Co2 2.124(3) 1_655
O8 Co1 2.064(4) 1_655
O9 H9A 0.8500 .
O9 H9B 0.8500 .
O10 H10A 0.8562 .
O10 H10B 0.8562 .
O11 S1 1.440(5) .
O12 S1 1.434(6) .
O13 S2 1.433(5) .
O14 S2 1.429(5) .

loop_
_platon_squeeze_void_nr
_platon_squeeze_void_average_x
_platon_squeeze_void_average_y
_platon_squeeze_void_average_z
_platon_squeeze_void_volume
_platon_squeeze_void_count_electrons
_platon_squeeze_void_content
1 -0.271 0.500 0.000 580 137 ' '
2 0.000 0.500 0.500 113 14 ' '
3 0.500 0.500 0.500 220 42 ' '
